data_7715579
loop_
_publ_author_name
'Shcherbakov, Igor N.'
'Krotkii, Ilya I.'
'Kazachkova, Victoria I.'
'Lyubchenko, Sergey N.'
'Efimov, Nikolay N.'
'Tsaturyan, Arshak A.'
'Lazarenko, Vladimir A.'

_publ_section_title
;
 Field induced slow magnetic relaxation in a linear homotrinuclear
 manganese heterospin coordination compound with <i>S</i> = 7/2 ground
 state and intriguing spin density distribution.
;
_journal_issue 16
_journal_name_full 'Dalton transactions (Cambridge, England : 2003)'
_journal_page_first 6860
_journal_page_last 6864
_journal_paper_doi 10.1039/d3dt04123a
_journal_volume 53
_journal_year 2024
_chemical_formula_moiety 'C84 H120 Mn3 N6 O12'
_chemical_formula_sum 'C84 H120 Mn3 N6 O12'
_chemical_formula_weight 1570.67
_space_group_crystal_system trigonal
_space_group_IT_number 167
_space_group_name_Hall '-R 3 2"c'
_space_group_name_H-M_alt 'R -3 c :H'
_atom_sites_solution_hydrogens geom
_atom_sites_solution_primary dual
_audit_creation_date 2023-07-26
_audit_creation_method
;
Olex2 1.5
(compiled 2022.04.07 svn.rca3783a0 for OlexSys, GUI svn.r6498)
;
_audit_update_record
;
2023-07-26 deposited with the CCDC.	2024-04-01 downloaded from the CCDC.
;
_cell_angle_alpha 90
_cell_angle_beta 90
_cell_angle_gamma 120
_cell_formula_units_Z 6
_cell_length_a 16.670(2)
_cell_length_b 16.670(2)
_cell_length_c 53.676(11)
_cell_measurement_reflns_used 1171
_cell_measurement_temperature 100(2)
_cell_measurement_theta_max 30.991
_cell_measurement_theta_min 2.194
_cell_volume 12918(3)
_computing_molecular_graphics 'Olex2 1.5 (Dolomanov et al., 2009)'
_computing_publication_material 'Olex2 1.5 (Dolomanov et al., 2009)'
_computing_structure_refinement 'XL  (Sheldrick, 2008)'
_computing_structure_solution 'SHELXT 2014/5 (Sheldrick, 2014)'
_diffrn_ambient_temperature 100(2)
_diffrn_measured_fraction_theta_full 0.998
_diffrn_measured_fraction_theta_max 0.995
_diffrn_measurement_device_type 'Rayonix CCD 165'
_diffrn_measurement_method '\f scans'
_diffrn_radiation_type synchrotron
_diffrn_radiation_wavelength 0.7527
_diffrn_reflns_av_R_equivalents 0.1287
_diffrn_reflns_av_unetI/netI 0.0683
_diffrn_reflns_Laue_measured_fraction_full 0.998
_diffrn_reflns_Laue_measured_fraction_max 0.995
_diffrn_reflns_limit_h_max 22
_diffrn_reflns_limit_h_min -22
_diffrn_reflns_limit_k_max 22
_diffrn_reflns_limit_k_min -17
_diffrn_reflns_limit_l_max 70
_diffrn_reflns_limit_l_min -73
_diffrn_reflns_number 26025
_diffrn_reflns_point_group_measured_fraction_full 0.998
_diffrn_reflns_point_group_measured_fraction_max 0.995
_diffrn_reflns_theta_full 26.848
_diffrn_reflns_theta_max 30.991
_diffrn_reflns_theta_min 2.194
_diffrn_source synchrotron
_diffrn_standards_number 0
_exptl_absorpt_coefficient_mu 0.572
_exptl_absorpt_correction_T_max 1
_exptl_absorpt_correction_T_min 0.670
_exptl_absorpt_correction_type empirical
_exptl_absorpt_process_details 'XDS, Kabsh 2010'
_exptl_crystal_colour black
_exptl_crystal_colour_primary black
_exptl_crystal_density_diffrn 1.211
_exptl_crystal_description block
_exptl_crystal_F_000 5022
_exptl_crystal_size_max 0.05
_exptl_crystal_size_mid 0.03
_exptl_crystal_size_min 0.02
_refine_diff_density_max 0.363
_refine_diff_density_min -0.343
_refine_diff_density_rms 0.059
_refine_ls_extinction_coef 0.00060(8)
_refine_ls_extinction_expression Fc^*^=kFc[1+0.001xFc^2^\l^3^/sin(2\q)]^-1/4^
_refine_ls_extinction_method 'SHELXL-2018/3 (Sheldrick 2018)'
_refine_ls_goodness_of_fit_ref 1.050
_refine_ls_hydrogen_treatment constr
_refine_ls_matrix_type full
_refine_ls_number_parameters 166
_refine_ls_number_reflns 3845
_refine_ls_number_restraints 0
_refine_ls_restrained_S_all 1.050
_refine_ls_R_factor_all 0.1212
_refine_ls_R_factor_gt 0.0601
_refine_ls_shift/su_max 0.002
_refine_ls_shift/su_mean 0.000
_refine_ls_structure_factor_coef Fsqd
_refine_ls_weighting_details 'w=1/[\s^2^(Fo^2^)+(0.0573P)^2^+24.8523P] where P=(Fo^2^+2Fc^2^)/3'
_refine_ls_weighting_scheme calc
_refine_ls_wR_factor_gt 0.1312
_refine_ls_wR_factor_ref 0.1586
_reflns_Friedel_coverage 0.000
_reflns_number_gt 2153
_reflns_number_total 3845
_reflns_threshold_expression 'I > 2\s(I)'
_cod_data_source_file d3dt04123a2.cif
_cod_data_source_block kr21
_cod_depositor_comments 'Adding full bibliography for 7715579.cif.'
_cod_original_cell_volume 12918(5)
_cod_original_sg_symbol_H-M 'R -3 c'
_cod_database_code 7715579
_shelx_shelxl_version_number 2018/3
_shelx_space_group_comment
;
The symmetry employed for this shelxl refinement is uniquely defined
by the following loop, which should always be used as a source of
symmetry information in preference to the above space-group names.
They are only intended as comments.
;
_shelx_estimated_absorpt_t_max 0.989
_shelx_estimated_absorpt_t_min 0.972
_olex2_refinement_description
;
1. Fixed Uiso
 At 1.2 times of:
  All C(H) groups
 At 1.5 times of:
  All C(H,H,H) groups
2.a Aromatic/amide H refined with riding coordinates:
 C3(H3), C9(H9)
2.b Idealised Me refined as rotating group:
 C13(H13A,H13B,H13C), C14(H14A,H14B,H14C), C12(H12A,H12B,H12C), C6(H6A,H6B,
 H6C), C8(H8A,H8B,H8C), C7(H7A,H7B,H7C)
;
_olex2_submission_special_instructions 'No special instructions were received'

loop_
_space_group_symop_operation_xyz
'x, y, z'
'-y, x-y, z'
'-x+y, -x, z'
'y, x, -z+1/2'
'x-y, -y, -z+1/2'
'-x, -x+y, -z+1/2'
'x+2/3, y+1/3, z+1/3'
'-y+2/3, x-y+1/3, z+1/3'
'-x+y+2/3, -x+1/3, z+1/3'
'y+2/3, x+1/3, -z+5/6'
'x-y+2/3, -y+1/3, -z+5/6'
'-x+2/3, -x+y+1/3, -z+5/6'
'x+1/3, y+2/3, z+2/3'
'-y+1/3, x-y+2/3, z+2/3'
'-x+y+1/3, -x+2/3, z+2/3'
'y+1/3, x+2/3, -z+7/6'
'x-y+1/3, -y+2/3, -z+7/6'
'-x+1/3, -x+y+2/3, -z+7/6'
'-x, -y, -z'
'y, -x+y, -z'
'x-y, x, -z'
'-y, -x, z-1/2'
'-x+y, y, z-1/2'
'x, x-y, z-1/2'
'-x+2/3, -y+1/3, -z+1/3'
'y+2/3, -x+y+1/3, -z+1/3'
'x-y+2/3, x+1/3, -z+1/3'
'-y+2/3, -x+1/3, z-1/6'
'-x+y+2/3, y+1/3, z-1/6'
'x+2/3, x-y+1/3, z-1/6'
'-x+1/3, -y+2/3, -z+2/3'
'y+1/3, -x+y+2/3, -z+2/3'
'x-y+1/3, x+2/3, -z+2/3'
'-y+1/3, -x+2/3, z+1/6'
'-x+y+1/3, y+2/3, z+1/6'
'x+1/3, x-y+2/3, z+1/6'

loop_
_atom_site_label
_atom_site_type_symbol
_atom_site_fract_x
_atom_site_fract_y
_atom_site_fract_z
_atom_site_U_iso_or_equiv
_atom_site_adp_type
_atom_site_occupancy
_atom_site_site_symmetry_order
_atom_site_calc_flag
_atom_site_refinement_flags_posn
_atom_site_refinement_flags_adp
_atom_site_refinement_flags_occupancy
_atom_site_disorder_assembly
_atom_site_disorder_group
Mn2 Mn 0.666667 0.333333 0.583333 0.0361(3) Uani 1 6 d S T P . .
Mn1 Mn 0.666667 0.333333 0.51598(2) 0.0366(2) Uani 1 3 d S T P . .
O2 O 0.55180(15) 0.25252(15) 0.55926(4) 0.0403(5) Uani 1 1 d . . . . .
O1 O 0.58864(15) 0.36004(15) 0.49474(4) 0.0387(5) Uani 1 1 d . . . . .
N1 N 0.55816(17) 0.28046(17) 0.53641(4) 0.0360(5) Uani 1 1 d . . . . .
C2 C 0.4834(2) 0.2808(2) 0.52626(5) 0.0345(6) Uani 1 1 d . . . . .
C3 C 0.3972(2) 0.2471(2) 0.53831(5) 0.0362(7) Uani 1 1 d . . . . .
H3 H 0.387235 0.220246 0.554441 0.043 Uiso 1 1 calc R U . . .
C1 C 0.5040(2) 0.3247(2) 0.50272(5) 0.0347(6) Uani 1 1 d . . . . .
C4 C 0.3288(2) 0.2537(2) 0.52644(5) 0.0354(6) Uani 1 1 d . . . . .
C9 C 0.3483(2) 0.2938(2) 0.50182(5) 0.0375(7) Uani 1 1 d . . . . .
H9 H 0.299086 0.295009 0.493243 0.045 Uiso 1 1 calc R U . . .
C5 C 0.2335(2) 0.2181(2) 0.53796(6) 0.0408(7) Uani 1 1 d . . . . .
C10 C 0.4319(2) 0.3305(2) 0.48971(5) 0.0363(7) Uani 1 1 d . . . . .
C11 C 0.4504(2) 0.3758(2) 0.46389(5) 0.0403(7) Uani 1 1 d . . . . .
C13 C 0.5264(3) 0.4774(2) 0.46570(6) 0.0474(8) Uani 1 1 d . . . . .
H13A H 0.506171 0.510356 0.476900 0.071 Uiso 1 1 calc R U . . .
H13B H 0.538552 0.505767 0.449126 0.071 Uiso 1 1 calc R U . . .
H13C H 0.583062 0.481287 0.472254 0.071 Uiso 1 1 calc R U . . .
C14 C 0.4808(3) 0.3243(2) 0.44578(6) 0.0506(9) Uani 1 1 d . . . . .
H14A H 0.537449 0.327290 0.452024 0.076 Uiso 1 1 calc R U . . .
H14B H 0.492642 0.353489 0.429312 0.076 Uiso 1 1 calc R U . . .
H14C H 0.431609 0.259419 0.444473 0.076 Uiso 1 1 calc R U . . .
C12 C 0.3632(3) 0.3729(3) 0.45333(6) 0.0555(10) Uani 1 1 d . . . . .
H12A H 0.313400 0.308390 0.451786 0.083 Uiso 1 1 calc R U . . .
H12B H 0.377090 0.402477 0.436893 0.083 Uiso 1 1 calc R U . . .
H12C H 0.343482 0.406131 0.464584 0.083 Uiso 1 1 calc R U . . .
C6 C 0.1648(3) 0.1265(3) 0.52529(7) 0.0542(9) Uani 1 1 d . . . . .
H6A H 0.164275 0.136496 0.507315 0.081 Uiso 1 1 calc R U . . .
H6B H 0.102653 0.104255 0.532095 0.081 Uiso 1 1 calc R U . . .
H6C H 0.183685 0.080364 0.528377 0.081 Uiso 1 1 calc R U . . .
C8 C 0.2014(3) 0.2888(3) 0.53447(7) 0.0560(9) Uani 1 1 d . . . . .
H8A H 0.246983 0.348011 0.541886 0.084 Uiso 1 1 calc R U . . .
H8B H 0.141340 0.266211 0.542652 0.084 Uiso 1 1 calc R U . . .
H8C H 0.195381 0.297374 0.516652 0.084 Uiso 1 1 calc R U . . .
C7 C 0.2332(3) 0.1990(3) 0.56571(7) 0.0581(10) Uani 1 1 d . . . . .
H7A H 0.252001 0.152516 0.568265 0.087 Uiso 1 1 calc R U . . .
H7B H 0.170782 0.175860 0.572415 0.087 Uiso 1 1 calc R U . . .
H7C H 0.276726 0.256419 0.574302 0.087 Uiso 1 1 calc R U . . .

loop_
_atom_site_aniso_label
_atom_site_aniso_U_11
_atom_site_aniso_U_22
_atom_site_aniso_U_33
_atom_site_aniso_U_23
_atom_site_aniso_U_13
_atom_site_aniso_U_12
Mn2 0.0366(4) 0.0366(4) 0.0352(5) 0.000 0.000 0.01828(19)
Mn1 0.0369(3) 0.0369(3) 0.0360(4) 0.000 0.000 0.01844(14)
O2 0.0367(12) 0.0433(12) 0.0362(11) 0.0072(9) -0.0012(9) 0.0166(10)
O1 0.0385(11) 0.0389(11) 0.0381(11) 0.0049(9) 0.0034(9) 0.0188(10)
N1 0.0389(13) 0.0343(14) 0.0352(12) 0.0030(11) -0.0029(10) 0.0187(12)
C2 0.0361(15) 0.0321(15) 0.0356(15) 0.0013(12) -0.0021(12) 0.0173(13)
C3 0.0398(16) 0.0382(16) 0.0300(14) 0.0030(12) 0.0007(12) 0.0192(14)
C1 0.0394(16) 0.0318(15) 0.0348(15) -0.0011(12) -0.0009(12) 0.0192(13)
C4 0.0384(16) 0.0346(15) 0.0349(15) -0.0034(12) -0.0024(12) 0.0195(13)
C9 0.0423(17) 0.0379(16) 0.0350(15) -0.0027(12) -0.0064(13) 0.0221(14)
C5 0.0377(17) 0.0445(18) 0.0422(17) -0.0005(14) 0.0003(13) 0.0220(15)
C10 0.0430(17) 0.0332(15) 0.0336(15) -0.0028(12) -0.0038(13) 0.0197(14)
C11 0.0503(19) 0.0385(17) 0.0318(15) 0.0016(13) -0.0030(13) 0.0221(15)
C13 0.066(2) 0.0386(18) 0.0362(15) 0.0054(15) 0.0001(16) 0.0251(16)
C14 0.071(2) 0.0424(19) 0.0354(16) 0.0015(14) 0.0027(16) 0.0264(18)
C12 0.064(2) 0.060(2) 0.0418(19) 0.0074(16) -0.0089(17) 0.031(2)
C6 0.0418(19) 0.052(2) 0.063(2) -0.0028(18) -0.0022(17) 0.0193(17)
C8 0.053(2) 0.058(2) 0.066(2) 0.0024(19) 0.0052(18) 0.034(2)
C7 0.052(2) 0.079(3) 0.050(2) 0.0060(19) 0.0114(16) 0.038(2)

loop_
_atom_type_symbol
_atom_type_description
_atom_type_scat_dispersion_real
_atom_type_scat_dispersion_imag
_atom_type_scat_source
C C 0.0027 0.0018 'International Tables Vol C Tables 4.2.6.8 and 6.1.1.4'
H H 0.0000 0.0000 'International Tables Vol C Tables 4.2.6.8 and 6.1.1.4'
Mn Mn 0.3081 0.8121 'International Tables Vol C Tables 4.2.6.8 and 6.1.1.4'
N N 0.0051 0.0037 'International Tables Vol C Tables 4.2.6.8 and 6.1.1.4'
O O 0.0094 0.0069 'International Tables Vol C Tables 4.2.6.8 and 6.1.1.4'

loop_
_geom_angle_atom_site_label_1
_geom_angle_atom_site_label_2
_geom_angle_atom_site_label_3
_geom_angle
_geom_angle_site_symmetry_1
_geom_angle_site_symmetry_3
_geom_angle_publ_flag
O2 Mn2 O2 87.26(8) . 2_655 ?
O2 Mn2 O2 158.99(12) 3_665 16_545 ?
O2 Mn2 O2 87.27(8) 17 18_655 ?
O2 Mn2 O2 87.26(8) . 3_665 ?
O2 Mn2 O2 158.98(12) . 18_655 ?
O2 Mn2 O2 87.26(8) 2_655 3_665 ?
O2 Mn2 O2 109.02(12) 2_655 16_545 ?
O2 Mn2 O2 109.03(12) . 17 ?
O2 Mn2 O2 87.27(8) 17 16_545 ?
O2 Mn2 O2 158.99(12) 2_655 17 ?
O2 Mn2 O2 80.56(11) 2_655 18_655 ?
O2 Mn2 O2 80.57(11) 3_665 17 ?
O2 Mn2 O2 87.26(8) 16_545 18_655 ?
O2 Mn2 O2 80.56(11) . 16_545 ?
O2 Mn2 O2 109.03(12) 3_665 18_655 ?
O1 Mn1 O1 89.02(9) 3_665 . ?
O1 Mn1 O1 89.03(9) 2_655 3_665 ?
O1 Mn1 O1 89.02(9) 2_655 . ?
N1 Mn1 O1 100.57(10) 2_655 3_665 ?
N1 Mn1 O1 100.57(10) 3_665 . ?
N1 Mn1 O1 166.43(10) 3_665 2_655 ?
N1 Mn1 O1 81.64(9) . . ?
N1 Mn1 O1 100.57(10) . 2_655 ?
N1 Mn1 O1 81.63(9) 2_655 2_655 ?
N1 Mn1 O1 81.63(9) 3_665 3_665 ?
N1 Mn1 O1 166.43(10) . 3_665 ?
N1 Mn1 O1 166.43(10) 2_655 . ?
N1 Mn1 N1 90.39(10) 3_665 . ?
N1 Mn1 N1 90.39(10) 2_655 . ?
N1 Mn1 N1 90.39(10) 2_655 3_665 ?
N1 O2 Mn2 117.28(17) . . ?
C1 O1 Mn1 113.72(18) . . ?
O2 N1 Mn1 126.60(19) . . ?
O2 N1 C2 117.9(2) . . ?
C2 N1 Mn1 115.16(19) . . ?
N1 C2 C3 124.5(3) . . ?
N1 C2 C1 111.9(3) . . ?
C3 C2 C1 123.4(3) . . ?
C2 C3 H3 120.6 . . ?
C4 C3 C2 118.8(3) . . ?
C4 C3 H3 120.6 . . ?
O1 C1 C2 117.2(3) . . ?
O1 C1 C10 124.4(3) . . ?
C2 C1 C10 118.4(3) . . ?
C3 C4 C9 117.6(3) . . ?
C3 C4 C5 122.2(3) . . ?
C9 C4 C5 120.2(3) . . ?
C4 C9 H9 117.2 . . ?
C10 C9 C4 125.7(3) . . ?
C10 C9 H9 117.2 . . ?
C4 C5 C6 108.8(3) . . ?
C4 C5 C8 110.4(3) . . ?
C4 C5 C7 111.9(3) . . ?
C8 C5 C6 109.7(3) . . ?
C7 C5 C6 107.7(3) . . ?
C7 C5 C8 108.4(3) . . ?
C1 C10 C11 120.3(3) . . ?
C9 C10 C1 115.9(3) . . ?
C9 C10 C11 123.7(3) . . ?
C10 C11 C14 109.6(3) . . ?
C10 C11 C12 111.3(3) . . ?
C13 C11 C10 109.8(3) . . ?
C13 C11 C14 109.7(3) . . ?
C13 C11 C12 107.7(3) . . ?
C12 C11 C14 108.6(3) . . ?
C11 C13 H13A 109.5 . . ?
C11 C13 H13B 109.5 . . ?
C11 C13 H13C 109.5 . . ?
H13A C13 H13B 109.5 . . ?
H13A C13 H13C 109.5 . . ?
H13B C13 H13C 109.5 . . ?
C11 C14 H14A 109.5 . . ?
C11 C14 H14B 109.5 . . ?
C11 C14 H14C 109.5 . . ?
H14A C14 H14B 109.5 . . ?
H14A C14 H14C 109.5 . . ?
H14B C14 H14C 109.5 . . ?
C11 C12 H12A 109.5 . . ?
C11 C12 H12B 109.5 . . ?
C11 C12 H12C 109.5 . . ?
H12A C12 H12B 109.5 . . ?
H12A C12 H12C 109.5 . . ?
H12B C12 H12C 109.5 . . ?
C5 C6 H6A 109.5 . . ?
C5 C6 H6B 109.5 . . ?
C5 C6 H6C 109.5 . . ?
H6A C6 H6B 109.5 . . ?
H6A C6 H6C 109.5 . . ?
H6B C6 H6C 109.5 . . ?
C5 C8 H8A 109.5 . . ?
C5 C8 H8B 109.5 . . ?
C5 C8 H8C 109.5 . . ?
H8A C8 H8B 109.5 . . ?
H8A C8 H8C 109.5 . . ?
H8B C8 H8C 109.5 . . ?
C5 C7 H7A 109.5 . . ?
C5 C7 H7B 109.5 . . ?
C5 C7 H7C 109.5 . . ?
H7A C7 H7B 109.5 . . ?
H7A C7 H7C 109.5 . . ?
H7B C7 H7C 109.5 . . ?

loop_
_geom_bond_atom_site_label_1
_geom_bond_atom_site_label_2
_geom_bond_distance
_geom_bond_site_symmetry_2
_geom_bond_publ_flag
Mn2 O2 2.138(2) . ?
Mn2 O2 2.138(2) 16_545 ?
Mn2 O2 2.138(2) 17 ?
Mn2 O2 2.138(2) 2_655 ?
Mn2 O2 2.138(2) 3_665 ?
Mn2 O2 2.138(2) 18_655 ?
Mn1 O1 1.941(2) 3_665 ?
Mn1 O1 1.941(2) 2_655 ?
Mn1 O1 1.941(2) . ?
Mn1 N1 1.912(2) 3_665 ?
Mn1 N1 1.912(2) 2_655 ?
Mn1 N1 1.912(2) . ?
O2 N1 1.298(3) . ?
O1 C1 1.300(4) . ?
N1 C2 1.362(4) . ?
C2 C3 1.411(4) . ?
C2 C1 1.414(4) . ?
C3 H3 0.9500 . ?
C3 C4 1.358(4) . ?
C1 C10 1.434(4) . ?
C4 C9 1.443(4) . ?
C4 C5 1.522(4) . ?
C9 H9 0.9500 . ?
C9 C10 1.373(4) . ?
C5 C6 1.535(5) . ?
C5 C8 1.530(5) . ?
C5 C7 1.522(5) . ?
C10 C11 1.535(4) . ?
C11 C13 1.529(5) . ?
C11 C14 1.541(5) . ?
C11 C12 1.538(5) . ?
C13 H13A 0.9800 . ?
C13 H13B 0.9800 . ?
C13 H13C 0.9800 . ?
C14 H14A 0.9800 . ?
C14 H14B 0.9800 . ?
C14 H14C 0.9800 . ?
C12 H12A 0.9800 . ?
C12 H12B 0.9800 . ?
C12 H12C 0.9800 . ?
C6 H6A 0.9800 . ?
C6 H6B 0.9800 . ?
C6 H6C 0.9800 . ?
C8 H8A 0.9800 . ?
C8 H8B 0.9800 . ?
C8 H8C 0.9800 . ?
C7 H7A 0.9800 . ?
C7 H7B 0.9800 . ?
C7 H7C 0.9800 . ?

loop_
_geom_torsion_atom_site_label_1
_geom_torsion_atom_site_label_2
_geom_torsion_atom_site_label_3
_geom_torsion_atom_site_label_4
_geom_torsion
_geom_torsion_site_symmetry_1
_geom_torsion_site_symmetry_2
_geom_torsion_site_symmetry_3
_geom_torsion_site_symmetry_4
_geom_torsion_publ_flag
Mn2 O2 N1 Mn1 38.3(3) . . . . ?
Mn2 O2 N1 C2 -135.2(2) . . . . ?
Mn1 O1 C1 C2 5.8(3) . . . . ?
Mn1 O1 C1 C10 -176.6(2) . . . . ?
Mn1 N1 C2 C3 -178.6(2) . . . . ?
Mn1 N1 C2 C1 -2.6(3) . . . . ?
O2 N1 C2 C3 -4.4(4) . . . . ?
O2 N1 C2 C1 171.7(2) . . . . ?
O1 C1 C10 C9 -176.1(3) . . . . ?
O1 C1 C10 C11 3.6(5) . . . . ?
N1 C2 C3 C4 178.2(3) . . . . ?
N1 C2 C1 O1 -2.2(4) . . . . ?
N1 C2 C1 C10 -180.0(3) . . . . ?
C2 C3 C4 C9 1.0(4) . . . . ?
C2 C3 C4 C5 179.3(3) . . . . ?
C2 C1 C10 C9 1.4(4) . . . . ?
C2 C1 C10 C11 -178.8(3) . . . . ?
C3 C2 C1 O1 173.9(3) . . . . ?
C3 C2 C1 C10 -3.9(4) . . . . ?
C3 C4 C9 C10 -3.5(5) . . . . ?
C3 C4 C5 C6 -104.1(3) . . . . ?
C3 C4 C5 C8 135.5(3) . . . . ?
C3 C4 C5 C7 14.7(4) . . . . ?
C1 C2 C3 C4 2.6(5) . . . . ?
C1 C10 C11 C13 -61.6(4) . . . . ?
C1 C10 C11 C14 58.9(4) . . . . ?
C1 C10 C11 C12 179.1(3) . . . . ?
C4 C9 C10 C1 2.2(5) . . . . ?
C4 C9 C10 C11 -177.6(3) . . . . ?
C9 C4 C5 C6 74.2(4) . . . . ?
C9 C4 C5 C8 -46.3(4) . . . . ?
C9 C4 C5 C7 -167.1(3) . . . . ?
C9 C10 C11 C13 118.1(3) . . . . ?
C9 C10 C11 C14 -121.4(3) . . . . ?
C9 C10 C11 C12 -1.1(4) . . . . ?
C5 C4 C9 C10 178.2(3) . . . . ?
